data_7018243
loop_
_publ_author_name
'Constable, Edwin C.'
'Hostettler, Nik'
'Housecroft, Catherine E.'
'Kopecky, Peter'
'Neuburger, Markus'
'Zampese, Jennifer A.'

_publ_section_title
;
 2,2':6',2''-Terpyridine substituted in the 4'-position by the
 solubilizing and sterically demanding tert-butyl group: a surprisingly
 new ligand.
;
_journal_issue 10
_journal_name_full 'Dalton transactions (Cambridge, England : 2003)'
_journal_page_first 2890
_journal_page_last 2897
_journal_paper_doi 10.1039/c2dt12142e
_journal_volume 41
_journal_year 2012
_chemical_formula_moiety 'C38 H38 N6 Ru, 2(F6 P)'
_chemical_formula_sum 'C38 H38 F12 N6 P2 Ru'
_chemical_formula_weight 969.75
_chemical_name_systematic
;
?
;
_space_group_IT_number 60
_symmetry_cell_setting orthorhombic
_symmetry_space_group_name_Hall '-P 2n 2ab'
_symmetry_space_group_name_H-M 'P b c n'
_atom_sites_solution_hydrogens geom
_atom_sites_solution_primary direct
_atom_sites_solution_secondary difmap
_audit_creation_method SHELXL-97
_cell_angle_alpha 90.00
_cell_angle_beta 90.00
_cell_angle_gamma 90.00
_cell_formula_units_Z 4
_cell_length_a 18.0899(16)
_cell_length_b 12.209(2)
_cell_length_c 18.3131(19)
_cell_measurement_reflns_used 10526
_cell_measurement_temperature 173(2)
_cell_measurement_theta_max 55.69
_cell_measurement_theta_min 4.36
_cell_volume 4044.6(9)
_computing_cell_refinement 'Stoe IPDS'
_computing_data_collection 'Stoe IPDS'
_computing_data_reduction 'Stoe IPDS'
_computing_molecular_graphics 'Bruker SHELXTL'
_computing_publication_material 'Bruker SHELXTL'
_computing_structure_refinement 'SHELXL-97 (Sheldrick, 1997)'
_computing_structure_solution 'SHELXS-97 (Sheldrick, 1990)'
_diffrn_ambient_temperature 173(2)
_diffrn_measured_fraction_theta_full 0.998
_diffrn_measured_fraction_theta_max 0.998
_diffrn_measurement_device_type 'Stoe IPDS'
_diffrn_measurement_method '\w scans'
_diffrn_radiation_monochromator graphite
_diffrn_radiation_source 'fine-focus sealed tube'
_diffrn_radiation_type MoK\a
_diffrn_radiation_wavelength 0.71073
_diffrn_reflns_av_R_equivalents 0.1849
_diffrn_reflns_av_sigmaI/netI 0.0557
_diffrn_reflns_limit_h_max 23
_diffrn_reflns_limit_h_min -23
_diffrn_reflns_limit_k_max 15
_diffrn_reflns_limit_k_min -15
_diffrn_reflns_limit_l_max 23
_diffrn_reflns_limit_l_min -23
_diffrn_reflns_number 57976
_diffrn_reflns_theta_full 27.50
_diffrn_reflns_theta_max 27.50
_diffrn_reflns_theta_min 2.01
_exptl_absorpt_coefficient_mu 0.559
_exptl_absorpt_correction_T_max 0.9359
_exptl_absorpt_correction_T_min 0.8728
_exptl_absorpt_correction_type multi-scan
_exptl_absorpt_process_details '(Blessing 1951)'
_exptl_crystal_colour red
_exptl_crystal_density_diffrn 1.592
_exptl_crystal_density_method 'not measured'
_exptl_crystal_description block
_exptl_crystal_F_000 1960
_exptl_crystal_size_max 0.25
_exptl_crystal_size_mid 0.15
_exptl_crystal_size_min 0.12
_refine_diff_density_max 1.563
_refine_diff_density_min -1.029
_refine_diff_density_rms 0.106
_refine_ls_extinction_coef 0.0035(6)
_refine_ls_extinction_expression Fc^*^=kFc[1+0.001xFc^2^\l^3^/sin(2\q)]^-1/4^
_refine_ls_extinction_method SHELXL
_refine_ls_goodness_of_fit_ref 1.216
_refine_ls_hydrogen_treatment constr
_refine_ls_matrix_type full
_refine_ls_number_parameters 366
_refine_ls_number_reflns 4639
_refine_ls_number_restraints 25
_refine_ls_restrained_S_all 1.217
_refine_ls_R_factor_all 0.0753
_refine_ls_R_factor_gt 0.0695
_refine_ls_shift/su_max 0.003
_refine_ls_shift/su_mean 0.000
_refine_ls_structure_factor_coef Fsqd
_refine_ls_weighting_details 'calc w=1/[\s^2^(Fo^2^)+(0.0474P)^2^+10.9839P] where P=(Fo^2^+2Fc^2^)/3'
_refine_ls_weighting_scheme calc
_refine_ls_wR_factor_gt 0.1674
_refine_ls_wR_factor_ref 0.1710
_reflns_number_gt 4181
_reflns_number_total 4639
_reflns_threshold_expression >2sigma(I)
_cod_data_source_file c2dt12142e.txt
_cod_data_source_block Ru
_cod_depositor_comments
;
The following automatic conversions were performed:

'_symmetry_cell_setting' value 'Orthorhombic' changed to
'orthorhombic' according to
/home/saulius/struct/CIF-dictionaries/cif_core.dic dictionary named
'cif_core.dic' version 2.4.1 from 2010-06-29.

Automatic conversion script
Id: cif_fix_values 1715 2011-07-08 13:25:40Z adriana 
;
_cod_original_cell_volume 4044.8(9)
_cod_original_sg_symbol_Hall -P2n2ab
_cod_original_sg_symbol_H-M Pbcn
_cod_database_code 7018243

loop_
_symmetry_equiv_pos_as_xyz
'x, y, z'
'-x+1/2, -y+1/2, z+1/2'
'-x, y, -z+1/2'
'x+1/2, -y+1/2, -z'
'-x, -y, -z'
'x-1/2, y-1/2, -z-1/2'
'x, -y, z-1/2'
'-x-1/2, y-1/2, z'

loop_
_atom_site_label
_atom_site_type_symbol
_atom_site_fract_x
_atom_site_fract_y
_atom_site_fract_z
_atom_site_U_iso_or_equiv
_atom_site_adp_type
_atom_site_occupancy
_atom_site_symmetry_multiplicity
_atom_site_calc_flag
_atom_site_refinement_flags
_atom_site_disorder_assembly
_atom_site_disorder_group
Ru1 Ru 0.5000 0.13202(4) 0.7500 0.02923(19) Uani 1 2 d S . .
N1 N 0.52956(18) 0.2474(3) 0.82716(19) 0.0319(7) Uani 1 1 d . . .
N2 N 0.60917(18) 0.1332(3) 0.73834(19) 0.0306(7) Uani 1 1 d . . .
N3 N 0.51422(17) 0.0176(3) 0.6668(2) 0.0328(7) Uani 1 1 d . . .
C1 C 0.4857(2) 0.3052(4) 0.8714(3) 0.0378(10) Uani 1 1 d . . .
H1A H 0.4337 0.2968 0.8667 0.045 Uiso 1 1 calc R . .
C2 C 0.5120(3) 0.3763(4) 0.9234(3) 0.0439(11) Uani 1 1 d . . .
H2A H 0.4787 0.4155 0.9538 0.053 Uiso 1 1 calc R . .
C3 C 0.5872(3) 0.3902(4) 0.9311(3) 0.0425(10) Uani 1 1 d . . .
H3A H 0.6065 0.4387 0.9668 0.051 Uiso 1 1 calc R . .
C4 C 0.6340(2) 0.3316(4) 0.8853(2) 0.0377(9) Uani 1 1 d . . .
H4A H 0.6861 0.3400 0.8894 0.045 Uiso 1 1 calc R . .
C5 C 0.6051(2) 0.2617(3) 0.8342(2) 0.0318(8) Uani 1 1 d . . .
C6 C 0.6499(2) 0.1973(3) 0.7825(2) 0.0311(8) Uani 1 1 d . . .
C7 C 0.7260(2) 0.1999(4) 0.7751(3) 0.0353(9) Uani 1 1 d . . .
H7A H 0.7546 0.2459 0.8060 0.042 Uiso 1 1 calc R . .
C8 C 0.7611(2) 0.1354(4) 0.7228(3) 0.0341(9) Uani 1 1 d . A .
C9 C 0.7168(2) 0.0701(4) 0.6781(2) 0.0353(9) Uani 1 1 d . . .
H9A H 0.7389 0.0255 0.6416 0.042 Uiso 1 1 calc R . .
C10 C 0.6406(2) 0.0703(3) 0.6867(2) 0.0306(8) Uani 1 1 d . . .
C11 C 0.5863(2) 0.0071(4) 0.6440(2) 0.0338(9) Uani 1 1 d . . .
C12 C 0.6049(3) -0.0586(4) 0.5855(3) 0.0431(10) Uani 1 1 d . . .
H12A H 0.6549 -0.0638 0.5701 0.052 Uiso 1 1 calc R . .
C13 C 0.5505(3) -0.1168(4) 0.5496(3) 0.0493(12) Uani 1 1 d . . .
H13A H 0.5626 -0.1627 0.5094 0.059 Uiso 1 1 calc R . .
C14 C 0.4783(3) -0.1071(5) 0.5730(3) 0.0499(12) Uani 1 1 d . . .
H14A H 0.4400 -0.1468 0.5493 0.060 Uiso 1 1 calc R . .
C15 C 0.4623(2) -0.0398(4) 0.6308(3) 0.0412(10) Uani 1 1 d . . .
H15A H 0.4123 -0.0334 0.6461 0.049 Uiso 1 1 calc R . .
C16 C 0.8457(2) 0.1332(4) 0.7170(3) 0.0416(11) Uani 1 1 d . . .
C17 C 0.8810(8) 0.2352(16) 0.7471(9) 0.063(4) Uani 0.71(4) 1 d PU A 1
H17A H 0.8789 0.2336 0.8006 0.094 Uiso 0.71(4) 1 calc PR A 1
H17B H 0.8545 0.2997 0.7291 0.094 Uiso 0.71(4) 1 calc PR A 1
H17C H 0.9328 0.2387 0.7314 0.094 Uiso 0.71(4) 1 calc PR A 1
C18 C 0.8715(12) 0.029(2) 0.7597(16) 0.093(6) Uani 0.71(4) 1 d PDU A 1
H18A H 0.9255 0.0229 0.7569 0.139 Uiso 0.71(4) 1 calc PR A 1
H18B H 0.8488 -0.0362 0.7381 0.139 Uiso 0.71(4) 1 calc PR A 1
H18C H 0.8565 0.0353 0.8110 0.139 Uiso 0.71(4) 1 calc PR A 1
C19 C 0.8706(13) 0.104(2) 0.6415(14) 0.088(7) Uani 0.71(4) 1 d PU A 1
H19A H 0.8474 0.1532 0.6061 0.132 Uiso 0.71(4) 1 calc PR A 1
H19B H 0.8562 0.0281 0.6307 0.132 Uiso 0.71(4) 1 calc PR A 1
H19C H 0.9244 0.1107 0.6383 0.132 Uiso 0.71(4) 1 calc PR A 1
C17' C 0.8672(18) 0.252(4) 0.715(4) 0.086(11) Uani 0.29(4) 1 d PU A 2
H17D H 0.8599 0.2840 0.7636 0.129 Uiso 0.29(4) 1 calc PR A 2
H17E H 0.8364 0.2904 0.6794 0.129 Uiso 0.29(4) 1 calc PR A 2
H17F H 0.9193 0.2581 0.7012 0.129 Uiso 0.29(4) 1 calc PR A 2
C18' C 0.874(3) 0.078(4) 0.780(3) 0.110(12) Uani 0.29(4) 1 d PDU A 2
H18D H 0.9263 0.0616 0.7732 0.165 Uiso 0.29(4) 1 calc PR A 2
H18E H 0.8464 0.0097 0.7877 0.165 Uiso 0.29(4) 1 calc PR A 2
H18F H 0.8678 0.1252 0.8232 0.165 Uiso 0.29(4) 1 calc PR A 2
C19' C 0.873(3) 0.129(4) 0.637(2) 0.042(7) Uani 0.29(4) 1 d PU A 2
H19D H 0.8608 0.1987 0.6132 0.063 Uiso 0.29(4) 1 calc PR A 2
H19E H 0.8481 0.0690 0.6118 0.063 Uiso 0.29(4) 1 calc PR A 2
H19F H 0.9263 0.1179 0.6366 0.063 Uiso 0.29(4) 1 calc PR A 2
P1 P 0.7007(6) 0.3058(12) 0.4978(7) 0.080(4) Uani 0.51(3) 1 d P B 1
F10 F 0.6980(6) 0.4038(14) 0.5468(13) 0.110(6) Uani 0.51(3) 1 d P B 1
F11 F 0.7332(13) 0.3971(16) 0.4422(17) 0.143(7) Uani 0.51(3) 1 d PU B 1
F12 F 0.7775(7) 0.2711(12) 0.5125(10) 0.087(5) Uani 0.51(3) 1 d P B 1
F13 F 0.6634(14) 0.218(2) 0.5412(11) 0.135(8) Uani 0.51(3) 1 d P B 1
F14 F 0.6189(7) 0.3494(13) 0.4625(9) 0.063(3) Uani 0.51(3) 1 d P B 1
F15 F 0.6930(7) 0.2146(8) 0.4265(6) 0.035(2) Uani 0.51(3) 1 d P B 1
P1' P 0.6996(5) 0.2945(10) 0.4966(4) 0.050(2) Uani 0.49(3) 1 d P B 2
F10' F 0.7129(9) 0.3452(18) 0.5809(7) 0.094(6) Uani 0.49(3) 1 d P B 2
F11' F 0.7561(13) 0.3617(16) 0.4548(16) 0.134(9) Uani 0.49(3) 1 d PU B 2
F12' F 0.7676(8) 0.209(2) 0.5234(8) 0.107(7) Uani 0.49(3) 1 d P B 2
F13' F 0.6464(7) 0.2145(10) 0.5432(6) 0.045(3) Uani 0.49(3) 1 d P B 2
F14' F 0.6333(13) 0.361(2) 0.4888(15) 0.131(9) Uani 0.49(3) 1 d P B 2
F15' F 0.6960(11) 0.234(2) 0.4315(11) 0.124(8) Uani 0.49(3) 1 d P B 2

loop_
_atom_site_aniso_label
_atom_site_aniso_U_11
_atom_site_aniso_U_22
_atom_site_aniso_U_33
_atom_site_aniso_U_23
_atom_site_aniso_U_13
_atom_site_aniso_U_12
Ru1 0.0170(2) 0.0327(3) 0.0380(3) 0.000 0.00056(16) 0.000
N1 0.0227(14) 0.0365(18) 0.0366(18) 0.0006(15) 0.0011(13) 0.0015(13)
N2 0.0206(15) 0.0332(18) 0.0380(19) -0.0028(14) -0.0003(13) 0.0004(13)
N3 0.0238(15) 0.0350(18) 0.0396(19) -0.0002(15) -0.0013(14) -0.0020(13)
C1 0.0286(19) 0.037(2) 0.048(3) 0.0018(19) 0.0064(18) 0.0067(16)
C2 0.040(2) 0.045(3) 0.047(3) -0.010(2) 0.008(2) 0.0083(19)
C3 0.046(2) 0.042(2) 0.040(2) -0.007(2) -0.003(2) 0.004(2)
C4 0.0278(19) 0.043(2) 0.042(2) -0.0029(19) -0.0039(17) 0.0016(17)
C5 0.0247(17) 0.033(2) 0.038(2) -0.0014(17) 0.0001(16) 0.0038(15)
C6 0.0189(16) 0.036(2) 0.038(2) -0.0040(17) -0.0026(15) 0.0000(15)
C7 0.0224(18) 0.039(2) 0.044(2) -0.0015(18) -0.0016(16) 0.0011(16)
C8 0.0207(17) 0.040(2) 0.042(2) 0.0029(17) -0.0004(17) 0.0027(15)
C9 0.0269(18) 0.040(2) 0.039(2) -0.0026(18) 0.0036(17) 0.0051(16)
C10 0.0233(17) 0.035(2) 0.033(2) -0.0018(16) 0.0027(15) 0.0032(15)
C11 0.0276(18) 0.035(2) 0.039(2) 0.0011(17) 0.0003(17) 0.0008(16)
C12 0.039(2) 0.041(2) 0.049(3) -0.008(2) 0.003(2) -0.0008(19)
C13 0.053(3) 0.047(3) 0.047(3) -0.016(2) -0.001(2) -0.005(2)
C14 0.050(3) 0.049(3) 0.050(3) -0.008(2) -0.007(2) -0.014(2)
C15 0.0279(19) 0.049(3) 0.047(3) 0.000(2) -0.0027(18) -0.0076(18)
C16 0.0199(17) 0.055(3) 0.050(3) 0.009(2) 0.0012(18) 0.0020(18)
C17 0.020(5) 0.098(10) 0.070(7) -0.023(7) 0.005(4) -0.017(5)
C18 0.034(5) 0.111(15) 0.134(16) 0.067(12) 0.011(7) 0.032(8)
C19 0.025(5) 0.144(18) 0.096(13) -0.048(12) 0.015(8) -0.004(10)
C17' 0.014(11) 0.099(19) 0.14(3) 0.01(2) 0.016(16) -0.011(11)
C18' 0.029(11) 0.15(3) 0.15(3) 0.10(2) 0.036(16) 0.04(2)
C19' 0.030(12) 0.056(13) 0.039(12) 0.014(11) 0.015(10) -0.006(9)
P1 0.041(4) 0.077(5) 0.121(7) -0.026(4) -0.002(4) 0.009(4)
F10 0.087(6) 0.101(10) 0.141(13) -0.079(9) -0.040(7) 0.037(6)
F11 0.095(11) 0.067(10) 0.268(15) 0.040(10) 0.065(10) -0.012(7)
F12 0.050(5) 0.091(9) 0.119(11) -0.044(8) -0.040(6) 0.016(5)
F13 0.113(14) 0.168(16) 0.124(12) 0.066(12) -0.001(9) -0.002(11)
F14 0.040(4) 0.061(5) 0.087(8) 0.002(5) 0.005(5) 0.009(4)
F15 0.031(4) 0.043(4) 0.031(4) -0.009(3) 0.007(3) -0.014(3)
P1' 0.031(3) 0.067(4) 0.051(3) -0.031(3) 0.019(2) -0.019(3)
F10' 0.075(8) 0.128(13) 0.080(8) -0.050(8) 0.005(5) -0.031(8)
F11' 0.111(14) 0.065(10) 0.228(18) -0.052(12) 0.106(13) -0.051(9)
F12' 0.059(7) 0.20(2) 0.066(6) 0.000(10) 0.008(5) 0.063(10)
F13' 0.043(4) 0.062(5) 0.030(4) -0.013(4) 0.013(3) -0.001(3)
F14' 0.116(14) 0.140(16) 0.137(18) 0.026(12) 0.011(11) 0.089(11)
F15' 0.053(8) 0.23(2) 0.089(10) -0.051(12) -0.003(7) 0.001(11)

loop_
_atom_type_symbol
_atom_type_description
_atom_type_scat_dispersion_real
_atom_type_scat_dispersion_imag
_atom_type_scat_source
C C 0.0033 0.0016 'International Tables Vol C Tables 4.2.6.8 and 6.1.1.4'
H H 0.0000 0.0000 'International Tables Vol C Tables 4.2.6.8 and 6.1.1.4'
N N 0.0061 0.0033 'International Tables Vol C Tables 4.2.6.8 and 6.1.1.4'
F F 0.0171 0.0103 'International Tables Vol C Tables 4.2.6.8 and 6.1.1.4'
P P 0.1023 0.0942 'International Tables Vol C Tables 4.2.6.8 and 6.1.1.4'
Ru Ru -1.2594 0.8363 'International Tables Vol C Tables 4.2.6.8 and 6.1.1.4'

loop_
_geom_angle_atom_site_label_1
_geom_angle_atom_site_label_2
_geom_angle_atom_site_label_3
_geom_angle
_geom_angle_site_symmetry_1
_geom_angle_site_symmetry_3
N2 Ru1 N2 179.2(2) 3_656 .
N2 Ru1 N1 79.13(13) 3_656 3_656
N2 Ru1 N1 100.31(13) . 3_656
N2 Ru1 N1 100.31(13) 3_656 .
N2 Ru1 N1 79.13(13) . .
N1 Ru1 N1 94.0(2) 3_656 .
N2 Ru1 N3 101.89(13) 3_656 .
N2 Ru1 N3 78.65(13) . .
N1 Ru1 N3 89.36(14) 3_656 .
N1 Ru1 N3 157.78(13) . .
N2 Ru1 N3 78.65(13) 3_656 3_656
N2 Ru1 N3 101.89(13) . 3_656
N1 Ru1 N3 157.78(13) 3_656 3_656
N1 Ru1 N3 89.36(14) . 3_656
N3 Ru1 N3 95.8(2) . 3_656
C1 N1 C5 117.6(4) . .
C1 N1 Ru1 128.4(3) . .
C5 N1 Ru1 113.9(3) . .
C10 N2 C6 121.6(3) . .
C10 N2 Ru1 119.5(3) . .
C6 N2 Ru1 119.0(3) . .
C15 N3 C11 117.7(4) . .
C15 N3 Ru1 128.4(3) . .
C11 N3 Ru1 113.7(3) . .
N1 C1 C2 123.2(4) . .
N1 C1 H1A 118.4 . .
C2 C1 H1A 118.4 . .
C1 C2 C3 119.4(4) . .
C1 C2 H2A 120.3 . .
C3 C2 H2A 120.3 . .
C2 C3 C4 118.5(4) . .
C2 C3 H3A 120.8 . .
C4 C3 H3A 120.8 . .
C5 C4 C3 120.0(4) . .
C5 C4 H4A 120.0 . .
C3 C4 H4A 120.0 . .
C4 C5 N1 121.3(4) . .
C4 C5 C6 124.1(4) . .
N1 C5 C6 114.6(3) . .
N2 C6 C7 120.0(4) . .
N2 C6 C5 113.3(3) . .
C7 C6 C5 126.7(4) . .
C6 C7 C8 120.5(4) . .
C6 C7 H7A 119.8 . .
C8 C7 H7A 119.8 . .
C7 C8 C9 117.7(4) . .
C7 C8 C16 120.8(4) . .
C9 C8 C16 121.4(4) . .
C10 C9 C8 120.1(4) . .
C10 C9 H9A 119.9 . .
C8 C9 H9A 119.9 . .
N2 C10 C9 120.1(4) . .
N2 C10 C11 113.0(3) . .
C9 C10 C11 126.9(4) . .
N3 C11 C12 121.4(4) . .
N3 C11 C10 114.9(4) . .
C12 C11 C10 123.7(4) . .
C11 C12 C13 119.7(4) . .
C11 C12 H12A 120.1 . .
C13 C12 H12A 120.1 . .
C14 C13 C12 118.8(5) . .
C14 C13 H13A 120.6 . .
C12 C13 H13A 120.6 . .
C15 C14 C13 119.4(5) . .
C15 C14 H14A 120.3 . .
C13 C14 H14A 120.3 . .
N3 C15 C14 122.9(4) . .
N3 C15 H15A 118.5 . .
C14 C15 H15A 118.5 . .
C18' C16 C19 122(2) . .
C18' C16 C17' 112(2) . .
C19 C16 C17' 98(3) . .
C18' C16 C17 86.7(14) . .
C19 C16 C17 114.2(14) . .
C18' C16 C8 108(2) . .
C19 C16 C8 111.6(10) . .
C17' C16 C8 104.1(13) . .
C17 C16 C8 112.6(7) . .
C18' C16 C19' 130(3) . .
C17' C16 C19' 86(3) . .
C17 C16 C19' 104(2) . .
C8 C16 C19' 113(2) . .
C19 C16 C18 100.2(19) . .
C17' C16 C18 135.9(19) . .
C17 C16 C18 111.2(10) . .
C8 C16 C18 106.1(9) . .
C19' C16 C18 111(2) . .
C16 C17 H17A 109.5 . .
C16 C17 H17B 109.5 . .
C16 C17 H17C 109.5 . .
C16 C18 H18A 109.5 . .
C16 C18 H18B 109.5 . .
C16 C18 H18C 109.5 . .
C16 C19 H19A 109.5 . .
C16 C19 H19B 109.5 . .
C16 C19 H19C 109.5 . .
C16 C17' H17D 109.5 . .
C16 C17' H17E 109.5 . .
H17D C17' H17E 109.5 . .
C16 C17' H17F 109.5 . .
H17D C17' H17F 109.5 . .
H17E C17' H17F 109.5 . .
C16 C18' H18D 109.5 . .
C16 C18' H18E 109.5 . .
H18D C18' H18E 109.5 . .
C16 C18' H18F 109.5 . .
H18D C18' H18F 109.5 . .
H18E C18' H18F 109.5 . .
C16 C19' H19D 109.5 . .
C16 C19' H19E 109.5 . .
H19D C19' H19E 109.5 . .
C16 C19' H19F 109.5 . .
H19D C19' H19F 109.5 . .
H19E C19' H19F 109.5 . .
F12 P1 F13 97.1(13) . .
F12 P1 F10 98.7(10) . .
F13 P1 F10 104.0(15) . .
F12 P1 F11 88.3(11) . .
F13 P1 F11 172.2(16) . .
F10 P1 F11 80.7(16) . .
F12 P1 F14 167.8(13) . .
F13 P1 F14 91.9(12) . .
F10 P1 F14 87.1(9) . .
F11 P1 F14 82.0(12) . .
F12 P1 F15 91.7(9) . .
F13 P1 F15 84.4(11) . .
F10 P1 F15 165.7(13) . .
F11 P1 F15 89.8(12) . .
F14 P1 F15 81.0(9) . .
F15' P1' F14' 99.8(15) . .
F15' P1' F11' 83.5(12) . .
F14' P1' F11' 101.8(15) . .
F15' P1' F13' 96.0(12) . .
F14' P1' F13' 84.1(11) . .
F11' P1' F13' 174.1(14) . .
F15' P1' F10' 168.8(15) . .
F14' P1' F10' 90.2(11) . .
F11' P1' F10' 99.7(11) . .
F13' P1' F10' 79.8(7) . .
F15' P1' F12' 87.6(12) . .
F14' P1' F12' 167.2(13) . .
F11' P1' F12' 89.4(11) . .
F13' P1' F12' 84.8(10) . .
F10' P1' F12' 81.7(9) . .

loop_
_geom_bond_atom_site_label_1
_geom_bond_atom_site_label_2
_geom_bond_distance
_geom_bond_site_symmetry_2
Ru1 N2 1.986(3) 3_656
Ru1 N2 1.986(3) .
Ru1 N1 2.066(4) 3_656
Ru1 N1 2.066(4) .
Ru1 N3 2.082(4) .
Ru1 N3 2.082(4) 3_656
N1 C1 1.336(5) .
N1 C5 1.383(5) .
N2 C10 1.344(5) .
N2 C6 1.345(5) .
N3 C15 1.344(5) .
N3 C11 1.376(5) .
C1 C2 1.373(7) .
C1 H1A 0.9500 .
C2 C3 1.377(7) .
C2 H2A 0.9500 .
C3 C4 1.391(6) .
C3 H3A 0.9500 .
C4 C5 1.370(6) .
C4 H4A 0.9500 .
C5 C6 1.474(6) .
C6 C7 1.384(5) .
C7 C8 1.393(6) .
C7 H7A 0.9500 .
C8 C9 1.396(6) .
C8 C16 1.534(5) .
C9 C10 1.388(5) .
C9 H9A 0.9500 .
C10 C11 1.474(6) .
C11 C12 1.379(6) .
C12 C13 1.380(7) .
C12 H12A 0.9500 .
C13 C14 1.380(8) .
C13 H13A 0.9500 .
C14 C15 1.372(7) .
C14 H14A 0.9500 .
C15 H15A 0.9500 .
C16 C18' 1.43(5) .
C16 C19 1.50(3) .
C16 C17' 1.50(5) .
C16 C17 1.505(16) .
C16 C19' 1.54(4) .
C16 C18 1.56(2) .
C17 H17A 0.9800 .
C17 H17B 0.9800 .
C17 H17C 0.9800 .
C18 H18A 0.9800 .
C18 H18B 0.9800 .
C18 H18C 0.9800 .
C19 H19A 0.9800 .
C19 H19B 0.9800 .
C19 H19C 0.9800 .
C17' H17D 0.9800 .
C17' H17E 0.9800 .
C17' H17F 0.9800 .
C18' H18D 0.9800 .
C18' H18E 0.9800 .
C18' H18F 0.9800 .
C19' H19D 0.9800 .
C19' H19E 0.9800 .
C19' H19F 0.9800 .
P1 F12 1.477(16) .
P1 F13 1.50(2) .
P1 F10 1.497(17) .
P1 F11 1.62(3) .
P1 F14 1.701(18) .
P1 F15 1.722(17) .
P1' F15' 1.40(3) .
P1' F14' 1.46(2) .
P1' F11' 1.52(2) .
P1' F13' 1.615(15) .
P1' F10' 1.680(13) .
P1' F12' 1.684(18) .
